data_7122752
loop_
_publ_author_name
'Luo, Mu-Jia'
'Hu, Ming'
'Song, Ren-Jie'
'He, De-Liang'
'Li, Jin-Heng'

_publ_section_title
;
 Ruthenium(II)-Catalyzed Electrooxidative [4+2] Annulation of Benzylic
 Alcohols with Internal Alkynes: Entry to Isocoumarins
;
_journal_name_full 'Chemical Communications'
_journal_paper_doi 10.1039/C8CC08759H
_journal_year 2018
_chemical_formula_moiety C18H14O2
_chemical_formula_sum 'C18 H14 O2'
_chemical_formula_weight 262.29
_chemical_name_systematic
; 
 ? 
;
_space_group_IT_number 15
_symmetry_cell_setting monoclinic
_symmetry_space_group_name_Hall '-C 2yc'
_symmetry_space_group_name_H-M 'C 1 2/c 1'
_atom_sites_solution_hydrogens geom
_atom_sites_solution_primary direct
_atom_sites_solution_secondary difmap
_audit_creation_method SHELXL-97
_audit_update_record
;
2018-10-20 deposited with the CCDC.
2018-12-19 downloaded from the CCDC.
;
_cell_angle_alpha 90.00
_cell_angle_beta 125.704(2)
_cell_angle_gamma 90.00
_cell_formula_units_Z 8
_cell_length_a 22.242(4)
_cell_length_b 10.3242(19)
_cell_length_c 14.505(3)
_cell_measurement_reflns_used 3945
_cell_measurement_temperature 296(2)
_cell_measurement_theta_max 26.79
_cell_measurement_theta_min 2.26
_cell_volume 2704.7(9)
_computing_cell_refinement 'Bruker SAINT'
_computing_data_collection 'Bruker APEX2'
_computing_data_reduction 'Bruker SAINT'
_computing_molecular_graphics 'Bruker SHELXTL'
_computing_publication_material 'Bruker SHELXTL'
_computing_structure_refinement 'SHELXL-97 (Sheldrick, 2008)'
_computing_structure_solution 'SHELXS-97 (Sheldrick, 2008)'
_diffrn_ambient_temperature 296(2)
_diffrn_measured_fraction_theta_full 1.000
_diffrn_measured_fraction_theta_max 1.000
_diffrn_measurement_device_type 'Bruker APEX-II CCD'
_diffrn_measurement_method '\f and \w scans'
_diffrn_radiation_monochromator graphite
_diffrn_radiation_source 'fine-focus sealed tube'
_diffrn_radiation_type MoK\a
_diffrn_radiation_wavelength 0.71073
_diffrn_reflns_av_R_equivalents 0.0233
_diffrn_reflns_av_sigmaI/netI 0.0192
_diffrn_reflns_limit_h_max 26
_diffrn_reflns_limit_h_min -26
_diffrn_reflns_limit_k_max 12
_diffrn_reflns_limit_k_min -12
_diffrn_reflns_limit_l_max 17
_diffrn_reflns_limit_l_min -17
_diffrn_reflns_number 10142
_diffrn_reflns_theta_full 25.49
_diffrn_reflns_theta_max 25.49
_diffrn_reflns_theta_min 2.27
_exptl_absorpt_coefficient_mu 0.083
_exptl_absorpt_correction_T_max 0.9868
_exptl_absorpt_correction_T_min 0.9828
_exptl_absorpt_correction_type multi-scan
_exptl_absorpt_process_details sadabs
_exptl_crystal_colour colourless
_exptl_crystal_density_diffrn 1.288
_exptl_crystal_density_method 'not measured'
_exptl_crystal_description block
_exptl_crystal_F_000 1104
_exptl_crystal_size_max 0.21
_exptl_crystal_size_mid 0.18
_exptl_crystal_size_min 0.16
_refine_diff_density_max 0.167
_refine_diff_density_min -0.289
_refine_diff_density_rms 0.079
_refine_ls_extinction_method none
_refine_ls_goodness_of_fit_ref 1.063
_refine_ls_hydrogen_treatment mixed
_refine_ls_matrix_type full
_refine_ls_number_parameters 181
_refine_ls_number_reflns 2517
_refine_ls_number_restraints 0
_refine_ls_restrained_S_all 1.063
_refine_ls_R_factor_all 0.0544
_refine_ls_R_factor_gt 0.0419
_refine_ls_shift/su_max 0.000
_refine_ls_shift/su_mean 0.000
_refine_ls_structure_factor_coef Fsqd
_refine_ls_weighting_details 'calc w=1/[\s^2^(Fo^2^)+(0.0565P)^2^+0.6414P] where P=(Fo^2^+2Fc^2^)/3'
_refine_ls_weighting_scheme calc
_refine_ls_wR_factor_gt 0.1018
_refine_ls_wR_factor_ref 0.1144
_reflns_number_gt 1932
_reflns_number_total 2517
_reflns_threshold_expression >2sigma(I)
_cod_data_source_file c8cc08759h2.cif
_cod_data_source_block a
_cod_depositor_comments
;
The following automatic conversions were performed:

'_symmetry_cell_setting' value 'Monoclinic' changed to 'monoclinic'
according to
/home/data/users/saulius/crontab/automatic-downloads/rss-feeds/RSC/lib/dictionaries/cif_core.dic
dictionary named 'cif_core.dic' version 2.4.2 from 2011-04-26.

Automatic conversion script
Id: cif_fix_values 4973 2017-02-22 13:04:09Z antanas 
;
_cod_original_cell_volume 2704.8(8)
_cod_original_sg_symbol_H-M C2/c
_cod_database_code 7122752

loop_
_symmetry_equiv_pos_as_xyz
'x, y, z'
'-x, y, -z+1/2'
'x+1/2, y+1/2, z'
'-x+1/2, y+1/2, -z+1/2'
'-x, -y, -z'
'x, -y, z-1/2'
'-x+1/2, -y+1/2, -z'
'x+1/2, -y+1/2, z-1/2'

loop_
_atom_site_label
_atom_site_type_symbol
_atom_site_fract_x
_atom_site_fract_y
_atom_site_fract_z
_atom_site_U_iso_or_equiv
_atom_site_adp_type
_atom_site_occupancy
_atom_site_symmetry_multiplicity
_atom_site_calc_flag
_atom_site_refinement_flags
C1 C 0.28297(9) 0.55620(16) 0.32090(15) 0.0721(4) Uani 1 1 d .
H1 H 0.2598 0.6008 0.2525 0.087 Uiso 1 1 calc R
C2 C 0.35972(10) 0.55343(18) 0.39464(19) 0.0870(6) Uani 1 1 d .
H2 H 0.3878 0.5951 0.3749 0.104 Uiso 1 1 calc R
C3 C 0.39425(11) 0.4897(2) 0.4963(2) 0.0956(7) Uani 1 1 d .
H3 H 0.4457 0.4888 0.5456 0.115 Uiso 1 1 calc R
C4 C 0.35329(11) 0.42724(18) 0.52552(16) 0.0885(6) Uani 1 1 d .
H4 H 0.3769 0.3851 0.5951 0.106 Uiso 1 1 calc R
C5 C 0.27738(10) 0.42678(15) 0.45223(13) 0.0723(4) Uani 1 1 d .
H5 H 0.2500 0.3820 0.4717 0.087 Uiso 1 1 calc R
C6 C 0.24085(8) 0.49264(14) 0.34909(12) 0.0615(4) Uani 1 1 d .
C7 C 0.15932(8) 0.49129(14) 0.27241(11) 0.0558(4) Uani 1 1 d .
C8 C 0.11155(8) 0.58928(13) 0.21711(11) 0.0516(3) Uani 1 1 d .
C9 C 0.03279(8) 0.56121(13) 0.14507(11) 0.0515(3) Uani 1 1 d .
C10 C 0.00820(8) 0.43416(13) 0.13671(11) 0.0557(4) Uani 1 1 d .
C11 C 0.06145(9) 0.33035(14) 0.19723(13) 0.0618(4) Uani 1 1 d .
C12 C 0.13598(8) 0.72652(13) 0.22680(12) 0.0577(4) Uani 1 1 d .
H12 H 0.1355 0.7576 0.1625 0.069 Uiso 1 1 calc R
C13 C 0.11529(10) 0.82601(16) 0.27892(15) 0.0761(5) Uani 1 1 d .
H13A H 0.1012 0.9114 0.2446 0.091 Uiso 1 1 calc R
H13B H 0.0892 0.7967 0.3102 0.091 Uiso 1 1 calc R
C14 C 0.19335(11) 0.78663(17) 0.33775(15) 0.0849(5) Uani 1 1 d .
H14A H 0.2151 0.7335 0.4053 0.102 Uiso 1 1 calc R
H14B H 0.2270 0.8481 0.3396 0.102 Uiso 1 1 calc R
C15 C -0.06715(9) 0.40458(16) 0.06986(12) 0.0665(4) Uani 1 1 d .
H15 H -0.0825 0.3196 0.0653 0.080 Uiso 1 1 calc R
C16 C -0.11844(9) 0.49995(18) 0.01119(14) 0.0718(4) Uani 1 1 d .
H16 H -0.1687 0.4804 -0.0324 0.086 Uiso 1 1 calc R
C17 C -0.09531(9) 0.62555(17) 0.01683(14) 0.0695(4) Uani 1 1 d .
H17 H -0.1303 0.6903 -0.0240 0.083 Uiso 1 1 calc R
C18 C -0.02131(8) 0.65636(15) 0.08200(12) 0.0609(4) Uani 1 1 d .
H18 H -0.0069 0.7416 0.0843 0.073 Uiso 1 1 calc R
O1 O 0.13475(6) 0.36468(9) 0.26379(9) 0.0647(3) Uani 1 1 d .
O2 O 0.04780(7) 0.21721(10) 0.19477(11) 0.0854(4) Uani 1 1 d .

loop_
_atom_site_aniso_label
_atom_site_aniso_U_11
_atom_site_aniso_U_22
_atom_site_aniso_U_33
_atom_site_aniso_U_23
_atom_site_aniso_U_13
_atom_site_aniso_U_12
C1 0.0731(11) 0.0685(10) 0.0726(10) -0.0074(8) 0.0413(9) -0.0040(8)
C2 0.0755(12) 0.0722(11) 0.1120(16) -0.0248(11) 0.0541(12) -0.0086(9)
C3 0.0699(11) 0.0766(12) 0.1011(16) -0.0254(11) 0.0278(12) 0.0148(10)
C4 0.0920(14) 0.0727(12) 0.0710(11) -0.0020(9) 0.0307(11) 0.0312(10)
C5 0.0822(11) 0.0629(9) 0.0635(10) 0.0064(7) 0.0379(9) 0.0209(8)
C6 0.0694(9) 0.0551(8) 0.0574(9) -0.0025(7) 0.0356(8) 0.0059(7)
C7 0.0698(9) 0.0511(8) 0.0504(8) 0.0010(6) 0.0373(7) -0.0019(6)
C8 0.0632(8) 0.0507(7) 0.0436(7) 0.0005(6) 0.0326(7) -0.0027(6)
C9 0.0651(8) 0.0519(8) 0.0441(7) -0.0017(6) 0.0356(7) -0.0029(6)
C10 0.0726(9) 0.0560(8) 0.0477(7) -0.0034(6) 0.0402(7) -0.0069(7)
C11 0.0798(10) 0.0545(9) 0.0607(9) -0.0030(7) 0.0464(8) -0.0083(7)
C12 0.0662(9) 0.0504(8) 0.0539(8) 0.0019(6) 0.0335(7) -0.0047(6)
C13 0.0984(13) 0.0552(9) 0.0778(11) -0.0075(8) 0.0531(10) -0.0049(8)
C14 0.0898(13) 0.0643(10) 0.0686(11) -0.0093(8) 0.0281(10) -0.0124(9)
C15 0.0791(11) 0.0694(10) 0.0593(9) -0.0109(7) 0.0452(9) -0.0207(8)
C16 0.0637(10) 0.0905(12) 0.0617(10) -0.0032(8) 0.0368(8) -0.0086(9)
C17 0.0645(10) 0.0794(11) 0.0621(9) 0.0034(8) 0.0355(8) 0.0036(8)
C18 0.0670(9) 0.0586(8) 0.0567(8) 0.0014(6) 0.0359(8) 0.0002(7)
O1 0.0777(7) 0.0494(6) 0.0677(6) 0.0058(5) 0.0429(6) 0.0022(5)
O2 0.1075(10) 0.0509(7) 0.1018(9) 0.0019(6) 0.0634(8) -0.0107(6)

loop_
_atom_type_symbol
_atom_type_description
_atom_type_scat_dispersion_real
_atom_type_scat_dispersion_imag
_atom_type_scat_source
C C 0.0033 0.0016 'International Tables Vol C Tables 4.2.6.8 and 6.1.1.4'
H H 0.0000 0.0000 'International Tables Vol C Tables 4.2.6.8 and 6.1.1.4'
O O 0.0106 0.0060 'International Tables Vol C Tables 4.2.6.8 and 6.1.1.4'

loop_
_geom_angle_atom_site_label_1
_geom_angle_atom_site_label_2
_geom_angle_atom_site_label_3
_geom_angle
C6 C1 C2 120.11(17)
C6 C1 H1 119.9
C2 C1 H1 119.9
C3 C2 C1 120.3(2)
C3 C2 H2 119.9
C1 C2 H2 119.9
C2 C3 C4 120.20(19)
C2 C3 H3 119.9
C4 C3 H3 119.9
C3 C4 C5 120.09(19)
C3 C4 H4 120.0
C5 C4 H4 120.0
C4 C5 C6 120.83(18)
C4 C5 H5 119.6
C6 C5 H5 119.6
C1 C6 C5 118.46(15)
C1 C6 C7 121.84(14)
C5 C6 C7 119.69(14)
C8 C7 O1 121.41(13)
C8 C7 C6 129.81(13)
O1 C7 C6 108.78(12)
C7 C8 C9 118.78(12)
C7 C8 C12 122.75(13)
C9 C8 C12 118.47(12)
C10 C9 C18 117.21(14)
C10 C9 C8 119.73(13)
C18 C9 C8 123.06(13)
C15 C10 C9 121.05(14)
C15 C10 C11 118.94(13)
C9 C10 C11 120.00(14)
O2 C11 O1 116.62(15)
O2 C11 C10 126.62(15)
O1 C11 C10 116.76(12)
C14 C12 C8 122.22(13)
C14 C12 C13 59.30(11)
C8 C12 C13 119.70(13)
C14 C12 H12 114.8
C8 C12 H12 114.8
C13 C12 H12 114.8
C14 C13 C12 59.92(11)
C14 C13 H13A 117.8
C12 C13 H13A 117.8
C14 C13 H13B 117.8
C12 C13 H13B 117.8
H13A C13 H13B 114.9
C13 C14 C12 60.78(11)
C13 C14 H14A 117.7
C12 C14 H14A 117.7
C13 C14 H14B 117.7
C12 C14 H14B 117.7
H14A C14 H14B 114.8
C16 C15 C10 120.24(15)
C16 C15 H15 119.9
C10 C15 H15 119.9
C15 C16 C17 119.61(15)
C15 C16 H16 120.2
C17 C16 H16 120.2
C18 C17 C16 120.92(16)
C18 C17 H17 119.5
C16 C17 H17 119.5
C17 C18 C9 120.94(15)
C17 C18 H18 119.5
C9 C18 H18 119.5
C11 O1 C7 123.27(11)

loop_
_geom_bond_atom_site_label_1
_geom_bond_atom_site_label_2
_geom_bond_distance
C1 C6 1.387(2)
C1 C2 1.388(2)
C1 H1 0.9300
C2 C3 1.369(3)
C2 H2 0.9300
C3 C4 1.370(3)
C3 H3 0.9300
C4 C5 1.373(3)
C4 H4 0.9300
C5 C6 1.394(2)
C5 H5 0.9300
C6 C7 1.474(2)
C7 C8 1.342(2)
C7 O1 1.3940(17)
C8 C9 1.452(2)
C8 C12 1.4945(19)
C9 C10 1.3990(19)
C9 C18 1.402(2)
C10 C15 1.395(2)
C10 C11 1.452(2)
C11 O2 1.2022(18)
C11 O1 1.3705(18)
C12 C14 1.485(2)
C12 C13 1.498(2)
C12 H12 0.9800
C13 C14 1.476(3)
C13 H13A 0.9700
C13 H13B 0.9700
C14 H14A 0.9700
C14 H14B 0.9700
C15 C16 1.365(2)
C15 H15 0.9300
C16 C17 1.380(2)
C16 H16 0.9300
C17 C18 1.374(2)
C17 H17 0.9300
C18 H18 0.9300

loop_
_geom_torsion_atom_site_label_1
_geom_torsion_atom_site_label_2
_geom_torsion_atom_site_label_3
_geom_torsion_atom_site_label_4
_geom_torsion
C6 C1 C2 C3 -1.0(2)
C1 C2 C3 C4 0.5(3)
C2 C3 C4 C5 0.9(3)
C3 C4 C5 C6 -2.0(2)
C2 C1 C6 C5 0.0(2)
C2 C1 C6 C7 -178.93(14)
C4 C5 C6 C1 1.5(2)
C4 C5 C6 C7 -179.57(14)
C1 C6 C7 C8 -48.2(2)
C5 C6 C7 C8 132.94(16)
C1 C6 C7 O1 132.61(14)
C5 C6 C7 O1 -46.30(17)
O1 C7 C8 C9 -1.35(19)
C6 C7 C8 C9 179.50(13)
O1 C7 C8 C12 178.44(12)
C6 C7 C8 C12 -0.7(2)
C7 C8 C9 C10 1.48(18)
C12 C8 C9 C10 -178.32(12)
C7 C8 C9 C18 -178.58(13)
C12 C8 C9 C18 1.61(19)
C18 C9 C10 C15 -1.14(19)
C8 C9 C10 C15 178.80(12)
C18 C9 C10 C11 178.20(12)
C8 C9 C10 C11 -1.86(19)
C15 C10 C11 O2 1.6(2)
C9 C10 C11 O2 -177.79(14)
C15 C10 C11 O1 -178.57(12)
C9 C10 C11 O1 2.07(19)
C7 C8 C12 C14 -45.2(2)
C9 C8 C12 C14 134.55(16)
C7 C8 C12 C13 -115.66(16)
C9 C8 C12 C13 64.14(18)
C8 C12 C13 C14 112.04(16)
C8 C12 C14 C13 -107.87(16)
C9 C10 C15 C16 0.0(2)
C11 C10 C15 C16 -179.39(13)
C10 C15 C16 C17 1.1(2)
C15 C16 C17 C18 -0.9(2)
C16 C17 C18 C9 -0.3(2)
C10 C9 C18 C17 1.3(2)
C8 C9 C18 C17 -178.62(13)
O2 C11 O1 C7 177.89(13)
C10 C11 O1 C7 -1.99(18)
C8 C7 O1 C11 1.7(2)
C6 C7 O1 C11 -178.98(11)
